data_4338174
loop_
_publ_author_name
'Dau, Minh Thuy'
'Shakirova, Julia R.'
'Karttunen, Antti J.'
'Grachova, Elena V.'
'Tunik, Sergey P.'
'Melnikov, Alexey S.'
'Pakkanen, Tapani A.'
'Koshevoy, Igor O.'

_publ_section_title
;
 Coinage metal complexes supported by the tri- and tetraphosphine ligands.
;
_journal_issue 9
_journal_name_full 'Inorganic chemistry'
_journal_page_first 4705
_journal_page_last 4715
_journal_paper_doi 10.1021/ic500402m
_journal_volume 53
_journal_year 2014
_chemical_formula_moiety 'C64 H62 Ag2 Au O2 P6, 3(F6 P), 2(C4 H10 O), 2(C H2 Cl2)'
_chemical_formula_sum 'C74 H86 Ag2 Au Cl4 F18 O4 P9'
_chemical_formula_weight 2214.66
_chemical_name_systematic
;
 ?
;
_space_group_crystal_system triclinic
_space_group_IT_number 2
_space_group_name_Hall '-P 1'
_space_group_name_H-M_alt 'P -1'
_symmetry_space_group_name_Hall '-P 1'
_symmetry_space_group_name_H-M 'P -1'
_atom_sites_solution_hydrogens mixed
_audit_creation_method SHELXL-2013
_cell_angle_alpha 114.2080(10)
_cell_angle_beta 103.7080(10)
_cell_angle_gamma 106.3090(10)
_cell_formula_units_Z 1
_cell_length_a 13.4279(2)
_cell_length_b 13.9089(2)
_cell_length_c 14.3467(3)
_cell_measurement_reflns_used 9954
_cell_measurement_temperature 120(2)
_cell_measurement_theta_max 39.29
_cell_measurement_theta_min 2.92
_cell_volume 2147.39(7)
_computing_cell_refinement 'SAINT (Bruker AXS, 2009)'
_computing_data_collection 'APEX2 (Bruker AXS, 2010)'
_computing_data_reduction 'SAINT (Bruker AXS, 2009)'
_computing_molecular_graphics 'Diamond v.3.2g (Brandenburg, 2011)'
_computing_publication_material 'SHELXL-2013 (Sheldrick, 2013)'
_computing_structure_refinement 'SHELXL-2013 (Sheldrick, 2013)'
_computing_structure_solution 'SHELXS-2013 (Sheldrick, 2013)'
_diffrn_ambient_temperature 120(2)
_diffrn_detector_area_resol_mean 16
_diffrn_measured_fraction_theta_full 0.997
_diffrn_measured_fraction_theta_max 0.997
_diffrn_measurement_device '62mm x 62mm CCD camera on three-circle goniostat'
_diffrn_measurement_device_type 'Bruker SMART APEX II CCD'
_diffrn_measurement_method '\f scans and \w scans'
_diffrn_radiation_monochromator 'flat graphite crystal'
_diffrn_radiation_type MoK\a
_diffrn_radiation_wavelength 0.71073
_diffrn_reflns_av_R_equivalents 0.0265
_diffrn_reflns_av_unetI/netI 0.0209
_diffrn_reflns_Laue_measured_fraction_full 0.997
_diffrn_reflns_Laue_measured_fraction_max 0.997
_diffrn_reflns_limit_h_max 18
_diffrn_reflns_limit_h_min -18
_diffrn_reflns_limit_k_max 18
_diffrn_reflns_limit_k_min -18
_diffrn_reflns_limit_l_max 19
_diffrn_reflns_limit_l_min -19
_diffrn_reflns_number 53021
_diffrn_reflns_point_group_measured_fraction_full 0.997
_diffrn_reflns_point_group_measured_fraction_max 0.997
_diffrn_reflns_theta_full 25.242
_diffrn_reflns_theta_max 28.996
_diffrn_reflns_theta_min 1.700
_exptl_absorpt_coefficient_mu 2.533
_exptl_absorpt_correction_T_max 0.773
_exptl_absorpt_correction_T_min 0.528
_exptl_absorpt_correction_type numerical
_exptl_absorpt_process_details 'SADABS (Sheldrick, 2008)'
_exptl_crystal_colour colourless
_exptl_crystal_density_diffrn 1.713
_exptl_crystal_description block
_exptl_crystal_F_000 1100
_exptl_crystal_size_max 0.289
_exptl_crystal_size_mid 0.164
_exptl_crystal_size_min 0.107
_refine_diff_density_max 2.355
_refine_diff_density_min -1.188
_refine_diff_density_rms 0.104
_refine_ls_extinction_method none
_refine_ls_goodness_of_fit_ref 1.047
_refine_ls_hydrogen_treatment constr
_refine_ls_matrix_type full
_refine_ls_number_parameters 540
_refine_ls_number_reflns 11384
_refine_ls_number_restraints 0
_refine_ls_restrained_S_all 1.047
_refine_ls_R_factor_all 0.0344
_refine_ls_R_factor_gt 0.0310
_refine_ls_shift/su_max 0.001
_refine_ls_shift/su_mean 0.000
_refine_ls_structure_factor_coef Fsqd
_refine_ls_weighting_details 'w=1/[\s^2^(Fo^2^)+(0.0335P)^2^+5.8331P] where P=(Fo^2^+2Fc^2^)/3'
_refine_ls_weighting_scheme calc
_refine_ls_wR_factor_gt 0.0770
_refine_ls_wR_factor_ref 0.0790
_reflns_Friedel_coverage 0.000
_reflns_number_gt 10576
_reflns_number_total 11384
_reflns_threshold_expression 'I > 2\s(I)'
_cod_data_source_file ic500402m_si_003.cif
_cod_data_source_block 3a
_cod_depositor_comments 'Adding full bibliography for 4338172--4338179.cif.'
_cod_database_code 4338174
_shelx_space_group_comment
;
The symmetry employed for this shelxl refinement is uniquely defined
by the following loop, which should always be used as a source of
symmetry information in preference to the above space-group names.
They are only intended as comments.
;
_shelx_estimated_absorpt_t_min 0.528
_shelx_estimated_absorpt_t_max 0.773

loop_
_space_group_symop_operation_xyz
'x, y, z'
'-x, -y, -z'

loop_
_atom_site_label
_atom_site_type_symbol
_atom_site_fract_x
_atom_site_fract_y
_atom_site_fract_z
_atom_site_U_iso_or_equiv
_atom_site_adp_type
_atom_site_occupancy
_atom_site_site_symmetry_order
_atom_site_calc_flag
_atom_site_refinement_flags_posn
_atom_site_refinement_flags_adp
_atom_site_refinement_flags_occupancy
_atom_site_disorder_assembly
_atom_site_disorder_group
C1 C 0.8386(2) 0.7704(2) 0.4951(2) 0.0181(5) Uani 1 1 d . . . . .
C2 C 0.8730(3) 0.6812(3) 0.4743(3) 0.0245(6) Uani 1 1 d . . . . .
H2 H 0.8189 0.6039 0.4444 0.029 Uiso 1 1 calc R U . . .
C3 C 0.9872(3) 0.7046(3) 0.4971(3) 0.0299(7) Uani 1 1 d . . . . .
H3 H 1.0104 0.6432 0.4820 0.036 Uiso 1 1 calc R U . . .
C4 C 1.0661(3) 0.8170(3) 0.5417(3) 0.0342(8) Uani 1 1 d . . . . .
H4 H 1.1435 0.8328 0.5564 0.041 Uiso 1 1 calc R U . . .
C5 C 1.0326(3) 0.9069(3) 0.5651(4) 0.0399(9) Uani 1 1 d . . . . .
H5 H 1.0872 0.9845 0.5969 0.048 Uiso 1 1 calc R U . . .
C6 C 0.9189(3) 0.8838(3) 0.5420(3) 0.0296(7) Uani 1 1 d . . . . .
H6 H 0.8962 0.9456 0.5582 0.036 Uiso 1 1 calc R U . . .
C7 C 0.6682(2) 0.8438(2) 0.4308(3) 0.0201(6) Uani 1 1 d . . . . .
C8 C 0.6881(3) 0.8398(3) 0.3385(3) 0.0264(6) Uani 1 1 d . . . . .
H8 H 0.7152 0.7862 0.3002 0.032 Uiso 1 1 calc R U . . .
C9 C 0.6683(3) 0.9137(3) 0.3023(3) 0.0359(8) Uani 1 1 d . . . . .
H9 H 0.6811 0.9101 0.2388 0.043 Uiso 1 1 calc R U . . .
C10 C 0.6303(3) 0.9921(3) 0.3583(4) 0.0404(9) Uani 1 1 d . . . . .
H10 H 0.6180 1.0436 0.3341 0.048 Uiso 1 1 calc R U . . .
C11 C 0.6100(3) 0.9967(3) 0.4491(4) 0.0390(9) Uani 1 1 d . . . . .
H11 H 0.5833 1.0510 0.4870 0.047 Uiso 1 1 calc R U . . .
C12 C 0.6283(3) 0.9220(3) 0.4863(3) 0.0284(7) Uani 1 1 d . . . . .
H12 H 0.6135 0.9248 0.5487 0.034 Uiso 1 1 calc R U . . .
C13 C 0.3909(2) 0.6056(2) 0.3369(2) 0.0187(5) Uani 1 1 d . . . . .
C14 C 0.3869(3) 0.6461(3) 0.2622(3) 0.0274(7) Uani 1 1 d . . . . .
H14 H 0.4305 0.6347 0.2187 0.033 Uiso 1 1 calc R U . . .
C15 C 0.3186(3) 0.7032(3) 0.2521(3) 0.0371(8) Uani 1 1 d . . . . .
H15 H 0.3161 0.7317 0.2021 0.044 Uiso 1 1 calc R U . . .
C16 C 0.2544(4) 0.7186(4) 0.3147(4) 0.0424(10) Uani 1 1 d . . . . .
H16 H 0.2075 0.7572 0.3071 0.051 Uiso 1 1 calc R U . . .
C17 C 0.2579(3) 0.6783(4) 0.3881(3) 0.0377(8) Uani 1 1 d . . . . .
H17 H 0.2127 0.6883 0.4301 0.045 Uiso 1 1 calc R U . . .
C18 C 0.3271(3) 0.6231(3) 0.4008(3) 0.0251(6) Uani 1 1 d . . . . .
H18 H 0.3310 0.5973 0.4528 0.030 Uiso 1 1 calc R U . . .
C19 C 0.8216(2) 0.6736(2) 0.7941(2) 0.0193(5) Uani 1 1 d . . . . .
C20 C 0.8762(3) 0.6762(3) 0.7233(3) 0.0260(6) Uani 1 1 d . . . . .
H20 H 0.8546 0.7036 0.6746 0.031 Uiso 1 1 calc R U . . .
C21 C 0.9621(3) 0.6389(3) 0.7235(3) 0.0344(8) Uani 1 1 d . . . . .
H21 H 0.9997 0.6419 0.6757 0.041 Uiso 1 1 calc R U . . .
C22 C 0.9924(3) 0.5978(3) 0.7929(4) 0.0366(8) Uani 1 1 d . . . . .
H22 H 1.0509 0.5721 0.7929 0.044 Uiso 1 1 calc R U . . .
C23 C 0.9378(3) 0.5936(3) 0.8631(3) 0.0321(7) Uani 1 1 d . . . . .
H23 H 0.9585 0.5642 0.9102 0.039 Uiso 1 1 calc R U . . .
C24 C 0.8532(3) 0.6323(3) 0.8648(3) 0.0246(6) Uani 1 1 d . . . . .
H24 H 0.8169 0.6307 0.9139 0.030 Uiso 1 1 calc R U . . .
C25 C 0.7611(2) 0.8482(2) 0.9306(2) 0.0182(5) Uani 1 1 d . . . . .
C26 C 0.8749(3) 0.9073(3) 1.0023(3) 0.0329(8) Uani 1 1 d . . . . .
H26 H 0.9281 0.8809 0.9804 0.040 Uiso 1 1 calc R U . . .
C27 C 0.9110(3) 1.0053(3) 1.1063(3) 0.0407(9) Uani 1 1 d . . . . .
H27 H 0.9891 1.0461 1.1547 0.049 Uiso 1 1 calc R U . . .
C28 C 0.8351(3) 1.0437(3) 1.1398(3) 0.0331(8) Uani 1 1 d . . . . .
H28 H 0.8604 1.1101 1.2113 0.040 Uiso 1 1 calc R U . . .
C29 C 0.7216(3) 0.9855(3) 1.0689(3) 0.0335(8) Uani 1 1 d . . . . .
H29 H 0.6689 1.0122 1.0917 0.040 Uiso 1 1 calc R U . . .
C30 C 0.6843(3) 0.8883(3) 0.9645(3) 0.0296(7) Uani 1 1 d . . . . .
H30 H 0.6062 0.8489 0.9160 0.036 Uiso 1 1 calc R U . . .
C31 C 0.6086(2) 0.6000(2) 0.3479(2) 0.0164(5) Uani 1 1 d . . . . .
H31A H 0.5953 0.6089 0.2816 0.020 Uiso 1 1 calc R U . . .
H31B H 0.6521 0.5525 0.3434 0.020 Uiso 1 1 calc R U . . .
C32 C 0.5928(2) 0.6129(2) 0.7856(2) 0.0163(5) Uani 1 1 d . . . . .
H32A H 0.6208 0.5993 0.8472 0.020 Uiso 1 1 calc R U . . .
H32B H 0.5350 0.6424 0.7968 0.020 Uiso 1 1 calc R U . . .
C33 C 0.8467(4) 0.0662(5) 0.7961(5) 0.0596(13) Uani 1 1 d . . . . .
H33A H 0.9275 0.0898 0.8118 0.089 Uiso 1 1 calc R U . . .
H33B H 0.8092 0.0703 0.7313 0.089 Uiso 1 1 calc R U . . .
H33C H 0.8123 -0.0139 0.7804 0.089 Uiso 1 1 calc R U . . .
C34 C 0.8333(4) 0.1435(5) 0.8922(4) 0.0563(13) Uani 1 1 d . . . . .
H34A H 0.8723 0.1404 0.9580 0.068 Uiso 1 1 calc R U . . .
H34B H 0.8689 0.2246 0.9086 0.068 Uiso 1 1 calc R U . . .
C35 C 0.6993(5) 0.1851(5) 0.9647(4) 0.0587(13) Uani 1 1 d . . . . .
H35A H 0.7307 0.2661 0.9803 0.070 Uiso 1 1 calc R U . . .
H35B H 0.7387 0.1843 1.0319 0.070 Uiso 1 1 calc R U . . .
C36 C 0.5786(5) 0.1429(8) 0.9379(5) 0.096(3) Uani 1 1 d . . . . .
H36A H 0.5656 0.1932 1.0008 0.144 Uiso 1 1 calc R U . . .
H36B H 0.5483 0.0630 0.9234 0.144 Uiso 1 1 calc R U . . .
H36C H 0.5403 0.1441 0.8714 0.144 Uiso 1 1 calc R U . . .
F1 F 0.2713(3) 0.5986(3) 0.7480(2) 0.0587(7) Uani 1 1 d . . . . .
F2 F 0.3166(3) 0.7644(3) 0.6474(3) 0.0629(8) Uani 1 1 d . . . . .
F3 F 0.2315(2) 0.7492(3) 0.7623(3) 0.0587(7) Uani 1 1 d . . . . .
F4 F 0.3532(3) 0.6109(3) 0.6329(3) 0.0617(8) Uani 1 1 d . . . . .
F5 F 0.1769(3) 0.5949(3) 0.5928(3) 0.0741(10) Uani 1 1 d . . . . .
F6 F 0.4094(2) 0.7687(3) 0.8016(3) 0.0786(10) Uani 1 1 d . . . . .
F7 F 0.3867(2) 0.4643(3) 0.0213(2) 0.0648(9) Uani 1 1 d . . . . .
F8 F 0.5490(3) 0.6273(3) 0.1034(2) 0.0754(10) Uani 1 1 d . . . . .
F9 F 0.5567(3) 0.4612(3) 0.0812(3) 0.0706(9) Uani 1 1 d . . . . .
P1 P 0.69209(6) 0.74455(6) 0.47498(6) 0.01479(13) Uani 1 1 d . . . . .
P2 P 0.47309(6) 0.52498(6) 0.34687(6) 0.01397(13) Uani 1 1 d . . . . .
P3 P 0.71118(6) 0.72409(6) 0.79139(6) 0.01550(13) Uani 1 1 d . . . . .
P4 P 0.29302(8) 0.68217(8) 0.69804(8) 0.02660(17) Uani 1 1 d . . . . .
P5 P 0.5000 0.5000 0.0000 0.0499(4) Uani 1 2 d S . P . .
Au1 Au 0.5000 0.5000 0.5000 0.01545(4) Uani 1 2 d S . P . .
O1 O 0.5645(2) 0.8832(2) 0.6944(2) 0.0340(6) Uani 1 1 d . . . . .
H1O1 H 0.5208 0.8435 0.7124 0.051 Uiso 1 1 d R U . B .
H2O1 H 0.6057 0.9505 0.7519 0.051 Uiso 1 1 d R U . . .
O2 O 0.7157(3) 0.1110(3) 0.8721(3) 0.0498(8) Uani 1 1 d . . . . .
C37 C 0.1488(9) 0.3340(11) -0.1938(11) 0.046(2) Uani 0.495(5) 1 d . . P A 1
H37A H 0.2264 0.3977 -0.1531 0.055 Uiso 0.495(5) 1 calc R U P A 1
H37B H 0.1257 0.3070 -0.2743 0.055 Uiso 0.495(5) 1 calc R U P A 1
Cl1 Cl 0.1478(2) 0.2178(2) -0.1722(3) 0.0567(9) Uani 0.495(5) 1 d . . P A 1
Cl2 Cl 0.0568(6) 0.3853(6) -0.1472(7) 0.120(3) Uani 0.495(5) 1 d . . P A 1
Cl21 Cl 0.1357(4) 0.4719(4) -0.0669(3) 0.0680(11) Uani 0.505(5) 1 d . . P A 2
Cl11 Cl 0.0855(5) 0.2441(4) -0.2416(5) 0.125(3) Uani 0.505(5) 1 d . . P A 2
C137 C 0.1627(11) 0.3917(11) -0.1789(10) 0.055(3) Uani 0.505(5) 1 d . . P A 2
H13A H 0.1451 0.4155 -0.2347 0.066 Uiso 0.505(5) 1 calc R U P A 2
H13B H 0.2444 0.4098 -0.1528 0.066 Uiso 0.505(5) 1 calc R U P A 2
Ag1 Ag 0.65549(5) 0.75669(5) 0.63569(3) 0.01140(11) Uani 0.796(3) 1 d . . P B 3
Ag11 Ag 0.67817(18) 0.73914(16) 0.63392(13) 0.01140(11) Uani 0.204(3) 1 d . . P B 4

loop_
_atom_site_aniso_label
_atom_site_aniso_U_11
_atom_site_aniso_U_22
_atom_site_aniso_U_33
_atom_site_aniso_U_23
_atom_site_aniso_U_13
_atom_site_aniso_U_12
C1 0.0163(12) 0.0192(13) 0.0194(13) 0.0108(11) 0.0078(11) 0.0064(11)
C2 0.0200(14) 0.0191(14) 0.0318(16) 0.0118(13) 0.0097(12) 0.0078(11)
C3 0.0239(15) 0.0325(17) 0.0345(18) 0.0152(15) 0.0118(14) 0.0163(14)
C4 0.0182(14) 0.041(2) 0.044(2) 0.0225(17) 0.0138(14) 0.0124(14)
C5 0.0189(15) 0.0289(18) 0.062(3) 0.0222(18) 0.0112(16) 0.0028(13)
C6 0.0213(15) 0.0217(15) 0.044(2) 0.0160(15) 0.0125(14) 0.0076(12)
C7 0.0190(13) 0.0156(12) 0.0262(15) 0.0128(12) 0.0068(11) 0.0065(11)
C8 0.0273(15) 0.0237(15) 0.0298(16) 0.0170(13) 0.0097(13) 0.0092(13)
C9 0.0312(17) 0.040(2) 0.043(2) 0.0326(18) 0.0096(16) 0.0092(15)
C10 0.0292(17) 0.0358(19) 0.065(3) 0.038(2) 0.0110(18) 0.0124(15)
C11 0.0317(18) 0.0263(17) 0.062(3) 0.0230(18) 0.0152(18) 0.0181(15)
C12 0.0269(16) 0.0213(15) 0.0370(18) 0.0138(14) 0.0134(14) 0.0112(13)
C13 0.0188(13) 0.0171(12) 0.0203(13) 0.0097(11) 0.0067(11) 0.0086(11)
C14 0.0315(16) 0.0300(16) 0.0290(16) 0.0200(14) 0.0123(14) 0.0160(14)
C15 0.044(2) 0.0355(19) 0.040(2) 0.0254(17) 0.0111(17) 0.0230(17)
C16 0.046(2) 0.038(2) 0.043(2) 0.0149(18) 0.0104(18) 0.0310(19)
C17 0.039(2) 0.041(2) 0.0363(19) 0.0134(17) 0.0175(16) 0.0280(17)
C18 0.0279(15) 0.0274(15) 0.0216(14) 0.0096(13) 0.0122(12) 0.0168(13)
C19 0.0173(13) 0.0157(12) 0.0199(13) 0.0063(11) 0.0065(11) 0.0058(10)
C20 0.0255(15) 0.0263(15) 0.0301(16) 0.0153(14) 0.0146(13) 0.0119(13)
C21 0.0295(17) 0.0373(19) 0.046(2) 0.0216(17) 0.0244(16) 0.0187(15)
C22 0.0268(17) 0.0379(19) 0.047(2) 0.0189(18) 0.0167(16) 0.0200(15)
C23 0.0281(16) 0.0349(18) 0.0327(18) 0.0164(15) 0.0077(14) 0.0179(15)
C24 0.0231(14) 0.0253(15) 0.0238(15) 0.0112(13) 0.0085(12) 0.0112(12)
C25 0.0212(13) 0.0137(12) 0.0157(12) 0.0063(10) 0.0058(11) 0.0056(10)
C26 0.0231(15) 0.0256(16) 0.0324(18) 0.0041(14) 0.0045(14) 0.0096(13)
C27 0.0322(19) 0.0286(18) 0.0316(19) 0.0003(15) -0.0017(15) 0.0103(15)
C28 0.044(2) 0.0220(15) 0.0191(15) 0.0030(13) 0.0070(14) 0.0114(15)
C29 0.0353(18) 0.0279(17) 0.0319(18) 0.0084(15) 0.0172(15) 0.0139(15)
C30 0.0241(15) 0.0271(16) 0.0279(16) 0.0074(14) 0.0096(13) 0.0095(13)
C31 0.0176(12) 0.0136(12) 0.0176(13) 0.0076(10) 0.0087(10) 0.0054(10)
C32 0.0158(12) 0.0160(12) 0.0148(12) 0.0072(10) 0.0063(10) 0.0047(10)
C33 0.036(2) 0.050(3) 0.076(4) 0.031(3) 0.012(2) 0.009(2)
C34 0.039(2) 0.052(3) 0.055(3) 0.027(2) -0.003(2) 0.007(2)
C35 0.070(3) 0.062(3) 0.036(2) 0.021(2) 0.015(2) 0.031(3)
C36 0.060(4) 0.160(8) 0.042(3) 0.032(4) 0.023(3) 0.041(4)
F1 0.096(2) 0.0564(17) 0.0560(16) 0.0404(15) 0.0466(17) 0.0426(17)
F2 0.094(2) 0.0539(16) 0.082(2) 0.0523(17) 0.0516(19) 0.0451(17)
F3 0.0601(17) 0.0548(16) 0.076(2) 0.0258(15) 0.0445(16) 0.0405(14)
F4 0.103(2) 0.088(2) 0.0722(19) 0.0611(18) 0.0692(19) 0.083(2)
F5 0.0650(19) 0.0465(16) 0.0592(19) 0.0104(14) -0.0135(15) 0.0148(15)
F6 0.0330(14) 0.080(2) 0.071(2) 0.0209(19) -0.0033(14) 0.0054(15)
F7 0.0533(16) 0.087(2) 0.0394(14) 0.0334(15) 0.0216(13) 0.0063(15)
F8 0.085(2) 0.0608(19) 0.0393(15) 0.0106(14) 0.0271(16) 0.0001(17)
F9 0.071(2) 0.100(3) 0.0487(17) 0.0490(18) 0.0284(15) 0.0248(19)
P1 0.0154(3) 0.0133(3) 0.0171(3) 0.0085(3) 0.0078(3) 0.0057(2)
P2 0.0147(3) 0.0134(3) 0.0144(3) 0.0075(3) 0.0063(2) 0.0055(2)
P3 0.0155(3) 0.0146(3) 0.0147(3) 0.0069(3) 0.0061(3) 0.0052(3)
P4 0.0303(4) 0.0256(4) 0.0294(4) 0.0136(3) 0.0137(3) 0.0184(3)
P5 0.0496(9) 0.0557(10) 0.0201(6) 0.0154(7) 0.0131(6) -0.0021(7)
Au1 0.01652(7) 0.01406(7) 0.01538(7) 0.00831(6) 0.00638(5) 0.00485(5)
O1 0.0338(13) 0.0353(13) 0.0430(15) 0.0206(12) 0.0224(12) 0.0211(11)
O2 0.062(2) 0.0462(17) 0.0367(16) 0.0176(14) 0.0166(15) 0.0260(16)
C37 0.041(5) 0.050(6) 0.063(7) 0.040(6) 0.030(5) 0.016(5)
Cl1 0.0615(16) 0.0546(14) 0.0711(18) 0.0350(13) 0.0443(14) 0.0278(12)
Cl2 0.141(5) 0.168(5) 0.224(7) 0.164(6) 0.143(5) 0.132(5)
Cl21 0.104(3) 0.089(2) 0.071(2) 0.0589(19) 0.057(2) 0.074(2)
Cl11 0.133(4) 0.080(3) 0.143(5) 0.031(3) 0.101(4) 0.020(3)
C137 0.064(7) 0.058(7) 0.050(6) 0.032(6) 0.031(5) 0.021(7)
Ag1 0.01284(18) 0.01044(14) 0.01169(10) 0.00633(10) 0.00536(10) 0.00456(12)
Ag11 0.01284(18) 0.01044(14) 0.01169(10) 0.00633(10) 0.00536(10) 0.00456(12)

loop_
_atom_type_symbol
_atom_type_description
_atom_type_scat_dispersion_real
_atom_type_scat_dispersion_imag
_atom_type_scat_source
C C 0.0033 0.0016 'International Tables Vol C Tables 4.2.6.8 and 6.1.1.4'
H H 0.0000 0.0000 'International Tables Vol C Tables 4.2.6.8 and 6.1.1.4'
F F 0.0171 0.0103 'International Tables Vol C Tables 4.2.6.8 and 6.1.1.4'
P P 0.1023 0.0942 'International Tables Vol C Tables 4.2.6.8 and 6.1.1.4'
Ag Ag -0.8971 1.1015 'International Tables Vol C Tables 4.2.6.8 and 6.1.1.4'
Au Au -2.0133 8.8022 'International Tables Vol C Tables 4.2.6.8 and 6.1.1.4'
O O 0.0106 0.0060 'International Tables Vol C Tables 4.2.6.8 and 6.1.1.4'
Cl Cl 0.1484 0.1585 'International Tables Vol C Tables 4.2.6.8 and 6.1.1.4'

loop_
_geom_angle_atom_site_label_1
_geom_angle_atom_site_label_2
_geom_angle_atom_site_label_3
_geom_angle
_geom_angle_site_symmetry_1
_geom_angle_site_symmetry_3
C2 C1 C6 119.5(3) . .
C2 C1 P1 121.3(2) . .
C6 C1 P1 118.9(2) . .
C1 C2 C3 120.2(3) . .
C1 C2 H2 119.9 . .
C3 C2 H2 119.9 . .
C4 C3 C2 119.9(3) . .
C4 C3 H3 120.0 . .
C2 C3 H3 120.0 . .
C3 C4 C5 120.1(3) . .
C3 C4 H4 120.0 . .
C5 C4 H4 120.0 . .
C4 C5 C6 120.1(3) . .
C4 C5 H5 119.9 . .
C6 C5 H5 119.9 . .
C1 C6 C5 120.1(3) . .
C1 C6 H6 120.0 . .
C5 C6 H6 120.0 . .
C12 C7 C8 119.7(3) . .
C12 C7 P1 120.8(3) . .
C8 C7 P1 119.5(2) . .
C9 C8 C7 120.3(3) . .
C9 C8 H8 119.9 . .
C7 C8 H8 119.9 . .
C10 C9 C8 119.9(4) . .
C10 C9 H9 120.0 . .
C8 C9 H9 120.0 . .
C9 C10 C11 120.4(3) . .
C9 C10 H10 119.8 . .
C11 C10 H10 119.8 . .
C10 C11 C12 120.6(4) . .
C10 C11 H11 119.7 . .
C12 C11 H11 119.7 . .
C7 C12 C11 119.1(3) . .
C7 C12 H12 120.4 . .
C11 C12 H12 120.4 . .
C18 C13 C14 119.9(3) . .
C18 C13 P2 119.5(2) . .
C14 C13 P2 120.6(2) . .
C15 C14 C13 119.5(3) . .
C15 C14 H14 120.2 . .
C13 C14 H14 120.2 . .
C16 C15 C14 120.1(4) . .
C16 C15 H15 120.0 . .
C14 C15 H15 120.0 . .
C17 C16 C15 120.5(3) . .
C17 C16 H16 119.7 . .
C15 C16 H16 119.7 . .
C16 C17 C18 120.1(4) . .
C16 C17 H17 119.9 . .
C18 C17 H17 119.9 . .
C17 C18 C13 119.8(3) . .
C17 C18 H18 120.1 . .
C13 C18 H18 120.1 . .
C20 C19 C24 119.5(3) . .
C20 C19 P3 118.6(2) . .
C24 C19 P3 121.9(2) . .
C21 C20 C19 120.4(3) . .
C21 C20 H20 119.8 . .
C19 C20 H20 119.8 . .
C22 C21 C20 119.8(3) . .
C22 C21 H21 120.1 . .
C20 C21 H21 120.1 . .
C21 C22 C23 120.3(3) . .
C21 C22 H22 119.9 . .
C23 C22 H22 119.9 . .
C22 C23 C24 120.3(3) . .
C22 C23 H23 119.8 . .
C24 C23 H23 119.8 . .
C23 C24 C19 119.7(3) . .
C23 C24 H24 120.1 . .
C19 C24 H24 120.1 . .
C26 C25 C30 119.1(3) . .
C26 C25 P3 121.4(2) . .
C30 C25 P3 119.4(2) . .
C25 C26 C27 119.9(3) . .
C25 C26 H26 120.1 . .
C27 C26 H26 120.1 . .
C28 C27 C26 120.8(3) . .
C28 C27 H27 119.6 . .
C26 C27 H27 119.6 . .
C27 C28 C29 119.7(3) . .
C27 C28 H28 120.2 . .
C29 C28 H28 120.2 . .
C28 C29 C30 120.3(3) . .
C28 C29 H29 119.9 . .
C30 C29 H29 119.9 . .
C29 C30 C25 120.2(3) . .
C29 C30 H30 119.9 . .
C25 C30 H30 119.9 . .
P2 C31 P1 111.52(14) . .
P2 C31 H31A 109.3 . .
P1 C31 H31A 109.3 . .
P2 C31 H31B 109.3 . .
P1 C31 H31B 109.3 . .
H31A C31 H31B 108.0 . .
P2 C32 P3 112.56(15) 2_666 .
P2 C32 H32A 109.1 2_666 .
P3 C32 H32A 109.1 . .
P2 C32 H32B 109.1 2_666 .
P3 C32 H32B 109.1 . .
H32A C32 H32B 107.8 . .
C34 C33 H33A 109.5 . .
C34 C33 H33B 109.5 . .
H33A C33 H33B 109.5 . .
C34 C33 H33C 109.5 . .
H33A C33 H33C 109.5 . .
H33B C33 H33C 109.5 . .
O2 C34 C33 110.9(4) . .
O2 C34 H34A 109.5 . .
C33 C34 H34A 109.5 . .
O2 C34 H34B 109.5 . .
C33 C34 H34B 109.5 . .
H34A C34 H34B 108.1 . .
O2 C35 C36 108.3(5) . .
O2 C35 H35A 110.0 . .
C36 C35 H35A 110.0 . .
O2 C35 H35B 110.0 . .
C36 C35 H35B 110.0 . .
H35A C35 H35B 108.4 . .
C35 C36 H36A 109.5 . .
C35 C36 H36B 109.5 . .
H36A C36 H36B 109.5 . .
C35 C36 H36C 109.5 . .
H36A C36 H36C 109.5 . .
H36B C36 H36C 109.5 . .
C7 P1 C1 104.01(13) . .
C7 P1 C31 103.98(14) . .
C1 P1 C31 103.73(13) . .
C7 P1 Ag11 127.26(12) . .
C1 P1 Ag11 104.15(11) . .
C31 P1 Ag11 111.30(10) . .
C7 P1 Ag1 117.54(11) . .
C1 P1 Ag1 112.44(10) . .
C31 P1 Ag1 113.72(9) . .
C13 P2 C31 107.19(13) . .
C13 P2 C32 107.41(13) . 2_666
C31 P2 C32 103.12(13) . 2_666
C13 P2 Au1 115.00(10) . .
C31 P2 Au1 110.60(9) . .
C32 P2 Au1 112.72(9) 2_666 .
C19 P3 C25 105.63(14) . .
C19 P3 C32 105.70(13) . .
C25 P3 C32 102.93(13) . .
C19 P3 Ag11 102.81(12) . .
C25 P3 Ag11 122.92(11) . .
C32 P3 Ag11 115.38(10) . .
C19 P3 Ag1 112.73(10) . .
C25 P3 Ag1 116.52(10) . .
C32 P3 Ag1 112.29(9) . .
F6 P4 F3 90.04(19) . .
F6 P4 F5 179.2(2) . .
F3 P4 F5 90.67(19) . .
F6 P4 F2 90.0(2) . .
F3 P4 F2 91.09(17) . .
F5 P4 F2 89.65(19) . .
F6 P4 F1 89.7(2) . .
F3 P4 F1 90.16(16) . .
F5 P4 F1 90.63(19) . .
F2 P4 F1 178.72(17) . .
F6 P4 F4 90.7(2) . .
F3 P4 F4 178.32(18) . .
F5 P4 F4 88.60(19) . .
F2 P4 F4 90.41(15) . .
F1 P4 F4 88.34(15) . .
F8 P5 F8 180.0 . 2_665
F8 P5 F9 90.66(19) . 2_665
F8 P5 F9 89.34(19) 2_665 2_665
F8 P5 F9 89.34(19) . .
F8 P5 F9 90.66(19) 2_665 .
F9 P5 F9 180.0(2) 2_665 .
F8 P5 F7 89.79(17) . 2_665
F8 P5 F7 90.21(17) 2_665 2_665
F9 P5 F7 89.73(16) 2_665 2_665
F9 P5 F7 90.27(16) . 2_665
F8 P5 F7 90.21(17) . .
F8 P5 F7 89.79(17) 2_665 .
F9 P5 F7 90.27(16) 2_665 .
F9 P5 F7 89.73(16) . .
F7 P5 F7 180.0 2_665 .
P2 Au1 P2 180.0 . 2_666
P2 Au1 Ag11 87.41(4) . .
P2 Au1 Ag11 92.58(4) 2_666 .
P2 Au1 Ag11 92.58(4) . 2_666
P2 Au1 Ag11 87.42(4) 2_666 2_666
Ag11 Au1 Ag11 180.0 . 2_666
P2 Au1 Ag1 94.590(19) . 2_666
P2 Au1 Ag1 85.410(19) 2_666 2_666
P2 Au1 Ag1 85.409(19) . .
P2 Au1 Ag1 94.591(19) 2_666 .
Ag1 Au1 Ag1 180.0 2_666 .
Ag1 O1 H1O1 97.4 . .
Ag1 O1 H2O1 117.0 . .
H1O1 O1 H2O1 107.7 . .
C35 O2 C34 112.4(4) . .
Cl2 C37 Cl1 110.0(6) . .
Cl2 C37 H37A 109.7 . .
Cl1 C37 H37A 109.7 . .
Cl2 C37 H37B 109.7 . .
Cl1 C37 H37B 109.7 . .
H37A C37 H37B 108.2 . .
Cl11 C137 Cl21 113.0(7) . .
Cl11 C137 H13A 109.0 . .
Cl21 C137 H13A 109.0 . .
Cl11 C137 H13B 109.0 . .
Cl21 C137 H13B 109.0 . .
H13A C137 H13B 107.8 . .
O1 Ag1 P1 112.07(7) . .
O1 Ag1 P3 102.89(7) . .
P1 Ag1 P3 143.14(5) . .
O1 Ag1 Au1 115.11(7) . .
P1 Ag1 Au1 89.73(2) . .
P3 Ag1 Au1 85.71(2) . .
P3 Ag11 P1 163.21(13) . .
P3 Ag11 Au1 90.27(5) . .
P1 Ag11 Au1 92.90(5) . .

loop_
_geom_bond_atom_site_label_1
_geom_bond_atom_site_label_2
_geom_bond_distance
_geom_bond_site_symmetry_2
C1 C2 1.388(4) .
C1 C6 1.391(4) .
C1 P1 1.825(3) .
C2 C3 1.399(4) .
C2 H2 0.9500 .
C3 C4 1.380(5) .
C3 H3 0.9500 .
C4 C5 1.387(5) .
C4 H4 0.9500 .
C5 C6 1.393(5) .
C5 H5 0.9500 .
C6 H6 0.9500 .
C7 C12 1.387(4) .
C7 C8 1.394(5) .
C7 P1 1.811(3) .
C8 C9 1.386(5) .
C8 H8 0.9500 .
C9 C10 1.372(6) .
C9 H9 0.9500 .
C10 C11 1.373(6) .
C10 H10 0.9500 .
C11 C12 1.400(5) .
C11 H11 0.9500 .
C12 H12 0.9500 .
C13 C18 1.393(4) .
C13 C14 1.397(4) .
C13 P2 1.803(3) .
C14 C15 1.390(5) .
C14 H14 0.9500 .
C15 C16 1.381(6) .
C15 H15 0.9500 .
C16 C17 1.379(6) .
C16 H16 0.9500 .
C17 C18 1.385(5) .
C17 H17 0.9500 .
C18 H18 0.9500 .
C19 C20 1.392(4) .
C19 C24 1.395(4) .
C19 P3 1.810(3) .
C20 C21 1.391(5) .
C20 H20 0.9500 .
C21 C22 1.376(6) .
C21 H21 0.9500 .
C22 C23 1.388(6) .
C22 H22 0.9500 .
C23 C24 1.389(5) .
C23 H23 0.9500 .
C24 H24 0.9500 .
C25 C26 1.387(4) .
C25 C30 1.397(4) .
C25 P3 1.818(3) .
C26 C27 1.392(5) .
C26 H26 0.9500 .
C27 C28 1.372(6) .
C27 H27 0.9500 .
C28 C29 1.382(5) .
C28 H28 0.9500 .
C29 C30 1.387(5) .
C29 H29 0.9500 .
C30 H30 0.9500 .
C31 P2 1.819(3) .
C31 P1 1.839(3) .
C31 H31A 0.9900 .
C31 H31B 0.9900 .
C32 P2 1.826(3) 2_666
C32 P3 1.837(3) .
C32 H32A 0.9900 .
C32 H32B 0.9900 .
C33 C34 1.448(8) .
C33 H33A 0.9800 .
C33 H33B 0.9800 .
C33 H33C 0.9800 .
C34 O2 1.434(6) .
C34 H34A 0.9900 .
C34 H34B 0.9900 .
C35 O2 1.421(6) .
C35 C36 1.451(8) .
C35 H35A 0.9900 .
C35 H35B 0.9900 .
C36 H36A 0.9800 .
C36 H36B 0.9800 .
C36 H36C 0.9800 .
F1 P4 1.594(3) .
F2 P4 1.589(3) .
F3 P4 1.578(2) .
F4 P4 1.598(2) .
F5 P4 1.582(3) .
F6 P4 1.573(3) .
F7 P5 1.604(3) .
F8 P5 1.580(3) .
F9 P5 1.598(3) .
P1 Ag11 2.3610(17) .
P1 Ag1 2.4187(8) .
P2 C32 1.826(3) 2_666
P2 Au1 2.3234(7) .
P3 Ag11 2.3044(18) .
P3 Ag1 2.4463(9) .
P5 F8 1.580(3) 2_665
P5 F9 1.598(3) 2_665
P5 F7 1.604(3) 2_665
Au1 P2 2.3234(7) 2_666
Au1 Ag11 2.9309(16) .
Au1 Ag11 2.9309(16) 2_666
Au1 Ag1 3.0137(4) 2_666
Au1 Ag1 3.0138(4) .
O1 Ag1 2.403(3) .
O1 H1O1 0.8500 .
O1 H2O1 0.8500 .
C37 Cl2 1.725(12) .
C37 Cl1 1.763(11) .
C37 H37A 0.9900 .
C37 H37B 0.9900 .
Cl21 C137 1.729(12) .
Cl11 C137 1.716(13) .
C137 H13A 0.9900 .
C137 H13B 0.9900 .
